data_7013713
loop_
_publ_author_name
'Boiocchi, Massimo'
'Bonizzoni, Marco'
'Fabbrizzi, Luigi'
'Foti, Francesco'
'Licchelli, Maurizio'
'Taglietti, Angelo'
'Zema, Michele'

_publ_section_title
;
 The influence of the boat-to-chair conversion on the demetallation of
 the nickel(II) complex of an open-chain tetramine containing a
 piperazine fragment.
;
_journal_issue 4
_journal_name_full 'Dalton transactions (Cambridge, England : 2003)'
_journal_page_first 653
_journal_page_last 658
_journal_paper_doi 10.1039/b312980b
_journal_year 2004
_chemical_formula_moiety 'C10 H24 N4 Ni, 2(Cl O4)'
_chemical_formula_sum 'C10 H24 Cl2 N4 Ni O8'
_chemical_formula_weight 457.92
_chemical_name_systematic
;
3-(4-butylpiperazin-1-yl)-propylamine-nickel(II)-diperchlorate
;
_space_group_IT_number 61
_symmetry_cell_setting orthorhombic
_symmetry_Int_Tables_number 61
_symmetry_space_group_name_Hall '-P 2ac 2ab'
_symmetry_space_group_name_H-M 'P b c a'
_atom_sites_solution_hydrogens geom
_atom_sites_solution_primary direct
_atom_sites_solution_secondary difmap
_audit_creation_method SHELXL-97
_cell_angle_alpha 90.00
_cell_angle_beta 90.00
_cell_angle_gamma 90.00
_cell_formula_units_Z 8
_cell_length_a 14.4256(22)
_cell_length_b 15.3904(23)
_cell_length_c 16.1714(24)
_cell_measurement_reflns_used 999
_cell_measurement_temperature 293(2)
_cell_measurement_theta_max 22
_cell_measurement_theta_min 10
_cell_volume 3590.3(9)
_computing_cell_refinement 'SAINT (Bruker-Axs Inc.)'
_computing_data_collection 'SMART (Bruker-Axs Inc.)'
_computing_data_reduction 'SAINT (Bruker-Axs Inc.)'
_computing_molecular_graphics 'Ortep-3 for Windows (Farruggia, 1997)'
_computing_publication_material 'WinGX publication routines (Farrugia, 1999)'
_computing_structure_refinement 'SHELXL-97 (Sheldrick, 1997)'
_computing_structure_solution 'SIR97 (Altomare et al, 1999)'
_diffrn_ambient_temperature 293(2)
_diffrn_detector_area_resol_mean 8.333
_diffrn_measured_fraction_theta_full 0.974
_diffrn_measured_fraction_theta_max 0.974
_diffrn_measurement_device_type 'Bruker-Axs Smart-Apex CCD'
_diffrn_measurement_method 'omega scan'
_diffrn_radiation_monochromator graphite
_diffrn_radiation_source 'fine-focus sealed tube'
_diffrn_radiation_type MoK\a
_diffrn_radiation_wavelength 0.71073
_diffrn_reflns_av_R_equivalents 0.0258
_diffrn_reflns_av_sigmaI/netI 0.0215
_diffrn_reflns_limit_h_max 19
_diffrn_reflns_limit_h_min -20
_diffrn_reflns_limit_k_max 21
_diffrn_reflns_limit_k_min -21
_diffrn_reflns_limit_l_max 22
_diffrn_reflns_limit_l_min -13
_diffrn_reflns_number 22120
_diffrn_reflns_theta_full 29.97
_diffrn_reflns_theta_max 29.97
_diffrn_reflns_theta_min 2.31
_exptl_absorpt_coefficient_mu 1.425
_exptl_absorpt_correction_T_max 0.762
_exptl_absorpt_correction_T_min 0.669
_exptl_absorpt_correction_type multi-scan
_exptl_absorpt_process_details 'Sadabs (Sheldrick, 1996)'
_exptl_crystal_colour orange
_exptl_crystal_density_diffrn 1.694
_exptl_crystal_density_method 'not measured'
_exptl_crystal_description needle
_exptl_crystal_F_000 1904
_exptl_crystal_size_max 0.8
_exptl_crystal_size_mid 0.23
_exptl_crystal_size_min 0.19
_refine_diff_density_max 0.772
_refine_diff_density_min -0.744
_refine_diff_density_rms 0.141
_refine_ls_extinction_coef 0.00055(18)
_refine_ls_extinction_expression Fc^*^=kFc[1+0.001xFc^2^\l^3^/sin(2\q)]^-1/4^
_refine_ls_extinction_method SHELXL
_refine_ls_goodness_of_fit_ref 1.040
_refine_ls_hydrogen_treatment mixed
_refine_ls_matrix_type full
_refine_ls_number_parameters 227
_refine_ls_number_reflns 5098
_refine_ls_number_restraints 0
_refine_ls_restrained_S_all 1.040
_refine_ls_R_factor_all 0.0797
_refine_ls_R_factor_gt 0.0643
_refine_ls_shift/su_max 0.006
_refine_ls_shift/su_mean 0.001
_refine_ls_structure_factor_coef Fsqd
_refine_ls_weighting_details 'calc w=1/[\s^2^(Fo^2^)+(0.0854P)^2^+6.0954P] where P=(Fo^2^+2Fc^2^)/3'
_refine_ls_weighting_scheme calc
_refine_ls_wR_factor_gt 0.1721
_refine_ls_wR_factor_ref 0.1850
_reflns_number_gt 3885
_reflns_number_total 5098
_reflns_threshold_expression >2sigma(I)
_cod_data_source_file b312980b.txt
_cod_data_source_block NiCLO4
_cod_original_cell_volume 3590.3(8)
_cod_database_code 7013713

loop_
_symmetry_equiv_pos_as_xyz
'x, y, z'
'-x+1/2, -y, z+1/2'
'-x, y+1/2, -z+1/2'
'x+1/2, -y+1/2, -z'
'-x, -y, -z'
'x-1/2, y, -z-1/2'
'x, -y-1/2, z-1/2'
'-x-1/2, y-1/2, z'

loop_
_atom_site_label
_atom_site_type_symbol
_atom_site_fract_x
_atom_site_fract_y
_atom_site_fract_z
_atom_site_U_iso_or_equiv
_atom_site_adp_type
_atom_site_occupancy
_atom_site_symmetry_multiplicity
_atom_site_calc_flag
_atom_site_refinement_flags
_atom_site_disorder_assembly
_atom_site_disorder_group
Ni1 Ni 0.75873(3) 0.12313(2) 0.54890(3) 0.03386(15) Uani 1 1 d . . .
Cl1 Cl 0.94066(8) 0.12611(6) 0.29470(6) 0.0536(3) Uani 1 1 d . . .
Cl2 Cl 0.26338(7) 0.12167(5) 0.53328(8) 0.0540(3) Uani 1 1 d . . .
O1 O 0.9199(5) 0.1327(3) 0.2104(3) 0.128(2) Uani 1 1 d . . .
O2 O 1.0368(4) 0.1126(3) 0.3038(6) 0.158(3) Uani 1 1 d . . .
O3 O 0.8957(3) 0.0530(2) 0.3312(2) 0.0918(12) Uani 1 1 d . . .
O4 O 0.9164(3) 0.2033(2) 0.3380(2) 0.0927(12) Uani 1 1 d . . .
O5 O 0.3126(4) 0.1867(3) 0.4915(3) 0.1214(17) Uani 1 1 d . . .
O6 O 0.2076(4) 0.0721(4) 0.4817(4) 0.1349(19) Uani 1 1 d . . .
O7 O 0.3235(4) 0.0696(3) 0.5819(4) 0.1297(19) Uani 1 1 d . . .
O8 O 0.2038(4) 0.1660(4) 0.5902(4) 0.1303(18) Uani 1 1 d . . .
N1 N 0.7868(2) 0.11869(18) 0.66570(18) 0.0446(7) Uani 1 1 d . . .
N2 N 0.6389(2) 0.1375(2) 0.5996(2) 0.0582(9) Uani 1 1 d . . .
N3 N 0.7195(3) 0.1288(2) 0.4360(2) 0.0512(8) Uani 1 1 d . . .
H3AN H 0.7509 0.1734 0.4133 0.061 Uiso 1 1 calc R . .
H3BN H 0.7413 0.0803 0.4117 0.061 Uiso 1 1 calc R . .
N4 N 0.8831(2) 0.1165(2) 0.5090(2) 0.0528(8) Uani 1 1 d . . .
H4AN H 0.8835 0.0757 0.4691 0.063 Uiso 1 1 calc R . .
H4BN H 0.8951 0.1675 0.4839 0.063 Uiso 1 1 calc R . .
C1 C 0.7478(3) 0.2033(3) 0.6938(3) 0.0618(11) Uani 1 1 d . . .
H1A H 0.7887 0.2506 0.6781 0.074 Uiso 1 1 calc R . .
H1B H 0.7412 0.2036 0.7535 0.074 Uiso 1 1 calc R . .
C2 C 0.6550(3) 0.2141(3) 0.6534(3) 0.0677(12) Uani 1 1 d . . .
H2A H 0.6068 0.2180 0.6951 0.081 Uiso 1 1 calc R . .
H2B H 0.6540 0.2669 0.6207 0.081 Uiso 1 1 calc R . .
C3 C 0.5537(4) 0.1507(6) 0.5474(5) 0.113(3) Uani 1 1 d . . .
H3A H 0.5049 0.1148 0.5706 0.136 Uiso 1 1 calc R . .
H3B H 0.5345 0.2107 0.5541 0.136 Uiso 1 1 calc R . .
C4 C 0.5568(5) 0.1351(8) 0.4693(6) 0.211(8) Uani 1 1 d . . .
H4A H 0.5076 0.1713 0.4474 0.254 Uiso 1 1 calc R . .
H4B H 0.5335 0.0761 0.4655 0.254 Uiso 1 1 calc R . .
C5 C 0.6232(4) 0.1380(3) 0.4075(4) 0.0753(15) Uani 1 1 d . . .
H5A H 0.6173 0.1929 0.3785 0.090 Uiso 1 1 calc R . .
H5B H 0.6102 0.0921 0.3681 0.090 Uiso 1 1 calc R . .
C6 C 0.6323(3) 0.0594(3) 0.6535(4) 0.0804(15) Uani 1 1 d . . .
H6A H 0.6182 0.0084 0.6207 0.096 Uiso 1 1 calc R . .
H6B H 0.5835 0.0670 0.6942 0.096 Uiso 1 1 calc R . .
C7 C 0.7246(4) 0.0487(3) 0.6959(3) 0.0703(13) Uani 1 1 d . . .
H7A H 0.7171 0.0530 0.7554 0.084 Uiso 1 1 calc R . .
H7B H 0.7508 -0.0078 0.6831 0.084 Uiso 1 1 calc R . .
C8 C 0.8826(3) 0.1061(3) 0.6982(3) 0.0660(12) Uani 1 1 d . . .
H8A H 0.8946 0.0444 0.7041 0.079 Uiso 1 1 calc R . .
H8B H 0.8870 0.1323 0.7526 0.079 Uiso 1 1 calc R . .
C9 C 0.9551(3) 0.1450(3) 0.6434(3) 0.0686(12) Uani 1 1 d . . .
H9A H 0.9400 0.2054 0.6329 0.082 Uiso 1 1 calc R . .
H9B H 1.0145 0.1433 0.6715 0.082 Uiso 1 1 calc R . .
C10 C 0.9628(3) 0.0979(4) 0.5629(3) 0.0637(11) Uani 1 1 d . . .
H10A H 1.0195 0.1153 0.5352 0.076 Uiso 1 1 calc R . .
H10B H 0.9661 0.0359 0.5732 0.076 Uiso 1 1 calc R . .

loop_
_atom_site_aniso_label
_atom_site_aniso_U_11
_atom_site_aniso_U_22
_atom_site_aniso_U_33
_atom_site_aniso_U_23
_atom_site_aniso_U_13
_atom_site_aniso_U_12
Ni1 0.0311(2) 0.0371(2) 0.0334(2) -0.00226(15) 0.00056(14) 0.00060(14)
Cl1 0.0618(6) 0.0505(5) 0.0484(5) 0.0009(4) 0.0071(4) -0.0061(4)
Cl2 0.0513(5) 0.0415(5) 0.0691(6) 0.0012(4) -0.0035(4) 0.0030(4)
O1 0.224(7) 0.098(3) 0.060(2) 0.009(2) 0.003(3) 0.017(3)
O2 0.079(3) 0.107(4) 0.288(10) -0.004(4) -0.021(5) 0.007(3)
O3 0.129(3) 0.076(2) 0.071(2) -0.0111(18) 0.023(2) -0.040(2)
O4 0.130(3) 0.062(2) 0.086(3) -0.0111(18) 0.016(2) 0.002(2)
O5 0.118(4) 0.099(3) 0.147(4) 0.041(3) 0.008(3) -0.031(3)
O6 0.137(4) 0.120(4) 0.148(5) -0.038(4) -0.037(4) -0.035(4)
O7 0.117(4) 0.086(3) 0.186(5) 0.034(3) -0.044(4) 0.023(3)
O8 0.126(4) 0.134(4) 0.131(4) -0.019(4) 0.031(4) 0.022(4)
N1 0.0540(17) 0.0464(16) 0.0333(14) 0.0010(11) 0.0044(12) -0.0045(12)
N2 0.0361(15) 0.076(2) 0.062(2) -0.0118(17) 0.0092(14) 0.0009(14)
N3 0.0540(18) 0.056(2) 0.0440(17) 0.0030(13) -0.0093(14) 0.0008(13)
N4 0.0404(15) 0.077(2) 0.0404(16) -0.0042(14) 0.0033(13) 0.0028(14)
C1 0.077(3) 0.057(2) 0.051(2) -0.0185(19) 0.0084(19) -0.001(2)
C2 0.064(3) 0.064(3) 0.075(3) -0.013(2) 0.018(2) 0.013(2)
C3 0.033(2) 0.169(6) 0.137(7) -0.054(5) -0.009(3) 0.019(3)
C4 0.039(3) 0.51(2) 0.090(5) 0.054(8) -0.015(3) 0.009(6)
C5 0.067(3) 0.079(3) 0.080(3) -0.002(2) -0.038(3) 0.008(2)
C6 0.068(3) 0.083(3) 0.091(4) -0.007(3) 0.033(3) -0.027(3)
C7 0.089(3) 0.061(3) 0.061(3) 0.016(2) 0.020(2) -0.013(2)
C8 0.074(3) 0.084(3) 0.040(2) 0.004(2) -0.0164(19) 0.004(2)
C9 0.050(2) 0.087(3) 0.069(3) -0.006(2) -0.024(2) -0.004(2)
C10 0.0360(18) 0.086(3) 0.069(3) -0.001(2) -0.0043(18) 0.0097(19)

loop_
_atom_type_symbol
_atom_type_description
_atom_type_scat_dispersion_real
_atom_type_scat_dispersion_imag
_atom_type_scat_source
C C 0.0033 0.0016 'International Tables Vol C Tables 4.2.6.8 and 6.1.1.4'
H H 0.0000 0.0000 'International Tables Vol C Tables 4.2.6.8 and 6.1.1.4'
N N 0.0061 0.0033 'International Tables Vol C Tables 4.2.6.8 and 6.1.1.4'
O O 0.0106 0.0060 'International Tables Vol C Tables 4.2.6.8 and 6.1.1.4'
Cl Cl 0.1484 0.1585 'International Tables Vol C Tables 4.2.6.8 and 6.1.1.4'
Ni Ni 0.3393 1.1124 'International Tables Vol C Tables 4.2.6.8 and 6.1.1.4'

loop_
_geom_angle_atom_site_label_1
_geom_angle_atom_site_label_2
_geom_angle_atom_site_label_3
_geom_angle
_geom_angle_site_symmetry_1
_geom_angle_site_symmetry_3
_geom_angle_publ_flag
N4 Ni1 N3 87.57(15) . . ?
N4 Ni1 N2 173.45(15) . . ?
N3 Ni1 N2 97.77(17) . . ?
N4 Ni1 N1 97.55(14) . . ?
N3 Ni1 N1 174.87(15) . . ?
N2 Ni1 N1 77.10(15) . . ?
O1 Cl1 O2 108.8(5) . . ?
O1 Cl1 O4 111.5(3) . . ?
O2 Cl1 O4 108.3(3) . . ?
O1 Cl1 O3 111.3(3) . . ?
O2 Cl1 O3 106.7(3) . . ?
O4 Cl1 O3 110.1(2) . . ?
O6 Cl2 O5 113.3(4) . . ?
O6 Cl2 O7 112.2(4) . . ?
O5 Cl2 O7 111.2(3) . . ?
O6 Cl2 O8 107.5(4) . . ?
O5 Cl2 O8 105.9(4) . . ?
O7 Cl2 O8 106.2(4) . . ?
C7 N1 C1 107.8(4) . . ?
C7 N1 C8 110.5(3) . . ?
C1 N1 C8 110.8(3) . . ?
C7 N1 Ni1 102.7(3) . . ?
C1 N1 Ni1 100.9(2) . . ?
C8 N1 Ni1 122.9(3) . . ?
C2 N2 C6 107.9(4) . . ?
C2 N2 C3 110.5(4) . . ?
C6 N2 C3 112.7(5) . . ?
C2 N2 Ni1 101.5(2) . . ?
C6 N2 Ni1 102.4(3) . . ?
C3 N2 Ni1 120.7(4) . . ?
C5 N3 Ni1 125.6(3) . . ?
C5 N3 H3AN 105.9 . . ?
Ni1 N3 H3AN 105.9 . . ?
C5 N3 H3BN 105.9 . . ?
Ni1 N3 H3BN 105.9 . . ?
H3AN N3 H3BN 106.2 . . ?
C10 N4 Ni1 122.9(3) . . ?
C10 N4 H4AN 106.6 . . ?
Ni1 N4 H4AN 106.6 . . ?
C10 N4 H4BN 106.6 . . ?
Ni1 N4 H4BN 106.6 . . ?
H4AN N4 H4BN 106.6 . . ?
N1 C1 C2 107.5(3) . . ?
N1 C1 H1A 110.2 . . ?
C2 C1 H1A 110.2 . . ?
N1 C1 H1B 110.2 . . ?
C2 C1 H1B 110.2 . . ?
H1A C1 H1B 108.5 . . ?
N2 C2 C1 107.9(3) . . ?
N2 C2 H2A 110.1 . . ?
C1 C2 H2A 110.1 . . ?
N2 C2 H2B 110.1 . . ?
C1 C2 H2B 110.1 . . ?
H2A C2 H2B 108.4 . . ?
C4 C3 N2 119.8(5) . . ?
C4 C3 H3A 107.4 . . ?
N2 C3 H3A 107.4 . . ?
C4 C3 H3B 107.4 . . ?
N2 C3 H3B 107.4 . . ?
H3A C3 H3B 106.9 . . ?
C3 C4 C5 136.6(7) . . ?
C3 C4 H4A 103.0 . . ?
C5 C4 H4A 103.0 . . ?
C3 C4 H4B 103.0 . . ?
C5 C4 H4B 103.0 . . ?
H4A C4 H4B 105.1 . . ?
C4 C5 N3 115.1(5) . . ?
C4 C5 H5A 108.5 . . ?
N3 C5 H5A 108.5 . . ?
C4 C5 H5B 108.5 . . ?
N3 C5 H5B 108.5 . . ?
H5A C5 H5B 107.5 . . ?
N2 C6 C7 107.4(3) . . ?
N2 C6 H6A 110.2 . . ?
C7 C6 H6A 110.2 . . ?
N2 C6 H6B 110.2 . . ?
C7 C6 H6B 110.2 . . ?
H6A C6 H6B 108.5 . . ?
N1 C7 C6 107.8(4) . . ?
N1 C7 H7A 110.2 . . ?
C6 C7 H7A 110.2 . . ?
N1 C7 H7B 110.2 . . ?
C6 C7 H7B 110.2 . . ?
H7A C7 H7B 108.5 . . ?
N1 C8 C9 112.8(3) . . ?
N1 C8 H8A 109.0 . . ?
C9 C8 H8A 109.0 . . ?
N1 C8 H8B 109.0 . . ?
C9 C8 H8B 109.0 . . ?
H8A C8 H8B 107.8 . . ?
C10 C9 C8 112.0(4) . . ?
C10 C9 H9A 109.2 . . ?
C8 C9 H9A 109.2 . . ?
C10 C9 H9B 109.2 . . ?
C8 C9 H9B 109.2 . . ?
H9A C9 H9B 107.9 . . ?
N4 C10 C9 111.4(4) . . ?
N4 C10 H10A 109.3 . . ?
C9 C10 H10A 109.3 . . ?
N4 C10 H10B 109.3 . . ?
C9 C10 H10B 109.3 . . ?
H10A C10 H10B 108.0 . . ?

loop_
_geom_bond_atom_site_label_1
_geom_bond_atom_site_label_2
_geom_bond_distance
_geom_bond_site_symmetry_2
_geom_bond_publ_flag
Ni1 N4 1.910(3) . ?
Ni1 N3 1.914(3) . ?
Ni1 N2 1.926(3) . ?
Ni1 N1 1.933(3) . ?
Cl1 O1 1.400(5) . ?
Cl1 O2 1.410(6) . ?
Cl1 O4 1.422(4) . ?
Cl1 O3 1.427(3) . ?
Cl2 O6 1.388(5) . ?
Cl2 O5 1.401(4) . ?
Cl2 O7 1.419(4) . ?
Cl2 O8 1.432(5) . ?
N1 C7 1.485(5) . ?
N1 C1 1.490(5) . ?
N1 C8 1.491(6) . ?
N2 C2 1.484(6) . ?
N2 C6 1.488(6) . ?
N2 C3 1.505(7) . ?
N3 C5 1.471(6) . ?
N3 H3AN 0.9000 . ?
N3 H3BN 0.9000 . ?
N4 C10 1.471(5) . ?
N4 H4AN 0.9000 . ?
N4 H4BN 0.9000 . ?
C1 C2 1.499(7) . ?
C1 H1A 0.9700 . ?
C1 H1B 0.9700 . ?
C2 H2A 0.9700 . ?
C2 H2B 0.9700 . ?
C3 C4 1.287(10) . ?
C3 H3A 0.9700 . ?
C3 H3B 0.9700 . ?
C4 C5 1.384(10) . ?
C4 H4A 0.9700 . ?
C4 H4B 0.9700 . ?
C5 H5A 0.9700 . ?
C5 H5B 0.9700 . ?
C6 C7 1.507(8) . ?
C6 H6A 0.9700 . ?
C6 H6B 0.9700 . ?
C7 H7A 0.9700 . ?
C7 H7B 0.9700 . ?
C8 C9 1.496(7) . ?
C8 H8A 0.9700 . ?
C8 H8B 0.9700 . ?
C9 C10 1.493(7) . ?
C9 H9A 0.9700 . ?
C9 H9B 0.9700 . ?
C10 H10A 0.9700 . ?
C10 H10B 0.9700 . ?
